data_7151294
loop_
_publ_author_name
'Wang, Xiaowei'
'Lou, Qinghua'
'Guo, Ying'
'Xu, Yang'
'Zhang, Zhili'
'Liu, Junyi'

_publ_section_title
;
 The design and synthesis of 9-phenylcyclohepta[d]pyrimidine-2,4-dione
 derivatives as potent non-nucleoside inhibitors of HIV reverse
 transcriptase.
;
_journal_issue 17
_journal_name_full 'Organic &amp; biomolecular chemistry'
_journal_page_first 3252
_journal_page_last 3258
_journal_paper_doi 10.1039/b607972p
_journal_volume 4
_journal_year 2006
_chemical_formula_sum 'C18 H22 N2 O3'
_chemical_formula_weight 314.38
_chemical_name_systematic
;
?
;
_space_group_IT_number 2
_symmetry_cell_setting triclinic
_symmetry_space_group_name_Hall '-P 1'
_symmetry_space_group_name_H-M 'P -1'
_atom_sites_solution_hydrogens 'geom or difmap'
_atom_sites_solution_primary direct
_atom_sites_solution_secondary difmap
_audit_creation_method SHELXL-97
_cell_angle_alpha 114.849(3)
_cell_angle_beta 101.576(3)
_cell_angle_gamma 99.321(3)
_cell_formula_units_Z 2
_cell_length_a 8.2013(12)
_cell_length_b 10.5938(16)
_cell_length_c 10.9160(17)
_cell_measurement_temperature 293(2)
_cell_volume 810.1(2)
_computing_cell_refinement 'Bruker XSCANS'
_computing_data_collection 'Bruker XSCANS'
_computing_data_reduction 'Bruker SHELXTL'
_computing_molecular_graphics 'Bruker SHELXTL'
_computing_publication_material 'Bruker SHELXTL'
_computing_structure_refinement 'SHELXL-97 (Sheldrick, 1997)'
_computing_structure_solution 'SHELXS-97 (Sheldrick, 1990)'
_diffrn_ambient_temperature 293(2)
_diffrn_measured_fraction_theta_full 0.990
_diffrn_measured_fraction_theta_max 0.990
_diffrn_measurement_device_type 'Bruker P4'
_diffrn_measurement_method '\w scans'
_diffrn_radiation_monochromator graphite
_diffrn_radiation_source 'fine-focus sealed tube'
_diffrn_radiation_type MoK\a
_diffrn_radiation_wavelength 0.71073
_diffrn_reflns_av_R_equivalents 0.0142
_diffrn_reflns_av_sigmaI/netI 0.0319
_diffrn_reflns_limit_h_max 10
_diffrn_reflns_limit_h_min -10
_diffrn_reflns_limit_k_max 13
_diffrn_reflns_limit_k_min -8
_diffrn_reflns_limit_l_max 12
_diffrn_reflns_limit_l_min -13
_diffrn_reflns_number 4162
_diffrn_reflns_theta_full 26.37
_diffrn_reflns_theta_max 26.37
_diffrn_reflns_theta_min 2.16
_exptl_absorpt_coefficient_mu 0.088
_exptl_absorpt_correction_T_max 0.983
_exptl_absorpt_correction_T_min 0.974
_exptl_crystal_colour no
_exptl_crystal_density_diffrn 1.289
_exptl_crystal_density_method 'not measured'
_exptl_crystal_description tabular
_exptl_crystal_F_000 336
_exptl_crystal_size_max 0.3
_exptl_crystal_size_mid 0.2
_exptl_crystal_size_min 0.2
_refine_diff_density_max 0.242
_refine_diff_density_min -0.182
_refine_diff_density_rms 0.035
_refine_ls_extinction_method none
_refine_ls_goodness_of_fit_ref 1.038
_refine_ls_hydrogen_treatment mixed
_refine_ls_matrix_type full
_refine_ls_number_parameters 231
_refine_ls_number_reflns 3286
_refine_ls_number_restraints 0
_refine_ls_restrained_S_all 1.038
_refine_ls_R_factor_all 0.0654
_refine_ls_R_factor_gt 0.0509
_refine_ls_shift/su_max 0.000
_refine_ls_shift/su_mean 0.000
_refine_ls_structure_factor_coef Fsqd
_refine_ls_weighting_details 'calc w=1/[\s^2^(Fo^2^)+(0.0741P)^2^+0.1482P] where P=(Fo^2^+2Fc^2^)/3'
_refine_ls_weighting_scheme calc
_refine_ls_wR_factor_gt 0.1370
_refine_ls_wR_factor_ref 0.1487
_reflns_number_gt 2542
_reflns_number_total 3286
_reflns_threshold_expression >2sigma(I)
_cod_data_source_file b607972p.txt
_cod_data_source_block a
_cod_original_sg_symbol_H-M P-1
_cod_database_code 7151294

loop_
_symmetry_equiv_pos_as_xyz
'x, y, z'
'-x, -y, -z'

loop_
_atom_site_label
_atom_site_type_symbol
_atom_site_fract_x
_atom_site_fract_y
_atom_site_fract_z
_atom_site_U_iso_or_equiv
_atom_site_adp_type
_atom_site_occupancy
_atom_site_symmetry_multiplicity
_atom_site_calc_flag
_atom_site_refinement_flags
_atom_site_disorder_assembly
_atom_site_disorder_group
C1 C 0.3447(2) 0.3855(2) 0.56134(19) 0.0572(5) Uani 1 1 d . . .
H1 H 0.3651 0.3888 0.4818 0.069 Uiso 1 1 calc R . .
C2 C 0.4378(3) 0.4975(2) 0.6943(2) 0.0671(6) Uani 1 1 d . . .
H2 H 0.5197 0.5751 0.7031 0.081 Uiso 1 1 calc R . .
C3 C 0.4106(3) 0.4954(2) 0.8130(2) 0.0658(5) Uani 1 1 d . . .
H3 H 0.4724 0.5716 0.9021 0.079 Uiso 1 1 calc R . .
C4 C 0.2913(3) 0.3797(2) 0.7991(2) 0.0654(5) Uani 1 1 d . . .
H4 H 0.2730 0.3765 0.8792 0.078 Uiso 1 1 calc R . .
C5 C 0.1983(2) 0.2680(2) 0.66635(19) 0.0562(5) Uani 1 1 d . . .
H5 H 0.1176 0.1902 0.6584 0.067 Uiso 1 1 calc R . .
C6 C 0.2223(2) 0.26915(17) 0.54477(17) 0.0444(4) Uani 1 1 d . . .
C7 C 0.1126(2) 0.14353(17) 0.40082(17) 0.0456(4) Uani 1 1 d . . .
H7 H 0.1231 0.0559 0.4080 0.055 Uiso 1 1 calc R . .
C8 C -0.0820(2) 0.13372(19) 0.3719(2) 0.0560(5) Uani 1 1 d . . .
H8A H -0.1421 0.0581 0.2760 0.067 Uiso 1 1 calc R . .
H8B H -0.1242 0.1038 0.4352 0.067 Uiso 1 1 calc R . .
C9 C -0.1310(3) 0.2699(2) 0.3888(2) 0.0678(5) Uani 1 1 d . . .
H9A H -0.1084 0.3339 0.4898 0.080 Uiso 0.732(7) 1 d P . .
H9B H -0.2562 0.2447 0.3459 0.080 Uiso 0.732(7) 1 d P . .
H9C H -0.0476 0.3558 0.4679 0.080 Uiso 0.268(7) 1 d P . .
H9D H -0.2454 0.2673 0.4041 0.080 Uiso 0.268(7) 1 d P . .
C10A C -0.0405(4) 0.3545(3) 0.3256(3) 0.0591(10) Uani 0.732(7) 1 d P . .
H10A H -0.1019 0.4225 0.3168 0.080 Uiso 0.732(7) 1 d P . .
H10B H 0.0765 0.4105 0.3893 0.080 Uiso 0.732(7) 1 d P . .
C10B C -0.1341(13) 0.2673(10) 0.2442(10) 0.068(3) Uani 0.268(7) 1 d P . .
H10C H -0.1925 0.1697 0.1656 0.080 Uiso 0.268(7) 1 d P . .
H10D H -0.1987 0.3316 0.2282 0.080 Uiso 0.268(7) 1 d P . .
C11A C -0.0272(5) 0.2535(4) 0.1817(4) 0.0568(9) Uani 0.732(7) 1 d P . .
H11A H -0.0173 0.3059 0.1276 0.080 Uiso 0.732(7) 1 d P . .
H11B H -0.1358 0.1757 0.1299 0.080 Uiso 0.732(7) 1 d P . .
C11B C 0.0444(17) 0.3113(11) 0.2379(12) 0.065(3) Uani 0.268(7) 1 d P . .
H11C H 0.1160 0.3851 0.3317 0.080 Uiso 0.268(7) 1 d P . .
H11D H 0.0429 0.3544 0.1747 0.080 Uiso 0.268(7) 1 d P . .
C12 C 0.1245(2) 0.18607(18) 0.18861(19) 0.0528(4) Uani 1 1 d . . .
C13 C 0.1824(2) 0.13557(16) 0.27978(16) 0.0437(4) Uani 1 1 d . . .
C14 C 0.3895(2) 0.04513(19) 0.15829(18) 0.0511(4) Uani 1 1 d . . .
C15 C 0.2000(3) 0.16554(18) 0.07365(19) 0.0554(5) Uani 1 1 d . . .
C16 C 0.3855(2) 0.0145(2) 0.36450(19) 0.0544(4) Uani 1 1 d . . .
H16A H 0.4980 0.0015 0.3568 0.065 Uiso 1 1 calc R . .
H16B H 0.4019 0.0873 0.4604 0.065 Uiso 1 1 calc R . .
C17 C 0.2819(4) -0.2401(3) 0.2177(3) 0.0896(8) Uani 1 1 d . . .
H17A H 0.4006 -0.2436 0.2240 0.107 Uiso 1 1 calc R . .
H17B H 0.2345 -0.2322 0.1332 0.107 Uiso 1 1 calc R . .
C18 C 0.1816(4) -0.3720(3) 0.2075(4) 0.1164(11) Uani 1 1 d . . .
H18A H 0.1846 -0.4538 0.1250 0.175 Uiso 1 1 calc R . .
H18B H 0.0639 -0.3689 0.2004 0.175 Uiso 1 1 calc R . .
H18C H 0.2300 -0.3808 0.2903 0.175 Uiso 1 1 calc R . .
N1 N 0.3295(2) 0.09784(16) 0.06953(15) 0.0524(4) Uani 1 1 d . . .
HN1 H 0.375(3) 0.078(2) -0.002(2) 0.061(6) Uiso 1 1 d . . .
N2 N 0.31617(18) 0.06776(15) 0.26579(14) 0.0471(3) Uani 1 1 d . . .
O1 O 0.1567(2) 0.20399(18) -0.01591(17) 0.0851(5) Uani 1 1 d . . .
O2 O 0.50140(18) -0.01890(18) 0.14269(15) 0.0704(4) Uani 1 1 d . . .
O3 O 0.27918(18) -0.11538(14) 0.34017(14) 0.0621(4) Uani 1 1 d . . .

loop_
_atom_site_aniso_label
_atom_site_aniso_U_11
_atom_site_aniso_U_22
_atom_site_aniso_U_33
_atom_site_aniso_U_23
_atom_site_aniso_U_13
_atom_site_aniso_U_12
C1 0.0635(11) 0.0599(11) 0.0412(9) 0.0202(8) 0.0184(8) 0.0055(8)
C2 0.0668(12) 0.0646(12) 0.0518(11) 0.0203(9) 0.0122(9) -0.0013(9)
C3 0.0637(12) 0.0749(13) 0.0416(10) 0.0154(9) 0.0084(8) 0.0183(10)
C4 0.0718(12) 0.0892(15) 0.0418(10) 0.0326(10) 0.0218(9) 0.0279(11)
C5 0.0635(11) 0.0626(11) 0.0514(10) 0.0312(9) 0.0247(9) 0.0179(9)
C6 0.0487(9) 0.0483(9) 0.0411(9) 0.0212(7) 0.0193(7) 0.0179(7)
C7 0.0540(9) 0.0388(8) 0.0463(9) 0.0196(7) 0.0212(7) 0.0120(7)
C8 0.0513(10) 0.0521(10) 0.0566(11) 0.0190(8) 0.0202(8) 0.0073(8)
C9 0.0596(11) 0.0778(13) 0.0735(14) 0.0352(11) 0.0270(10) 0.0300(10)
C10A 0.0662(18) 0.0463(17) 0.0588(19) 0.0171(15) 0.0159(15) 0.0247(15)
C10B 0.075(6) 0.053(5) 0.071(6) 0.020(5) 0.023(5) 0.029(5)
C11A 0.071(2) 0.0482(19) 0.0481(19) 0.0209(15) 0.0114(15) 0.0220(15)
C11B 0.091(8) 0.044(5) 0.057(6) 0.022(4) 0.017(5) 0.022(5)
C12 0.0692(11) 0.0452(9) 0.0499(10) 0.0239(8) 0.0235(8) 0.0192(8)
C13 0.0491(9) 0.0353(8) 0.0408(8) 0.0134(6) 0.0147(7) 0.0079(6)
C14 0.0490(9) 0.0605(10) 0.0400(9) 0.0201(8) 0.0160(7) 0.0119(8)
C15 0.0747(12) 0.0470(9) 0.0465(10) 0.0229(8) 0.0212(9) 0.0156(9)
C16 0.0542(10) 0.0721(12) 0.0440(9) 0.0298(8) 0.0174(8) 0.0249(9)
C17 0.1086(19) 0.0730(15) 0.1004(19) 0.0364(14) 0.0570(16) 0.0388(14)
C18 0.106(2) 0.0803(18) 0.158(3) 0.0375(19) 0.068(2) 0.0293(16)
N1 0.0637(9) 0.0558(8) 0.0395(8) 0.0214(7) 0.0226(7) 0.0144(7)
N2 0.0484(8) 0.0565(8) 0.0378(7) 0.0221(6) 0.0152(6) 0.0152(6)
O1 0.1286(14) 0.0973(12) 0.0723(10) 0.0610(9) 0.0491(10) 0.0563(10)
O2 0.0654(8) 0.1086(11) 0.0616(8) 0.0475(8) 0.0359(7) 0.0427(8)
O3 0.0732(9) 0.0676(8) 0.0667(9) 0.0394(7) 0.0349(7) 0.0337(7)

loop_
_atom_type_symbol
_atom_type_description
_atom_type_scat_dispersion_real
_atom_type_scat_dispersion_imag
_atom_type_scat_source
C C 0.0033 0.0016 'International Tables Vol C Tables 4.2.6.8 and 6.1.1.4'
H H 0.0000 0.0000 'International Tables Vol C Tables 4.2.6.8 and 6.1.1.4'
N N 0.0061 0.0033 'International Tables Vol C Tables 4.2.6.8 and 6.1.1.4'
O O 0.0106 0.0060 'International Tables Vol C Tables 4.2.6.8 and 6.1.1.4'

loop_
_geom_angle_atom_site_label_1
_geom_angle_atom_site_label_2
_geom_angle_atom_site_label_3
_geom_angle
_geom_angle_site_symmetry_1
_geom_angle_site_symmetry_3
_geom_angle_publ_flag
C6 C1 C2 121.09(17) . . ?
C6 C1 H1 119.5 . . ?
C2 C1 H1 119.5 . . ?
C3 C2 C1 120.66(19) . . ?
C3 C2 H2 119.7 . . ?
C1 C2 H2 119.7 . . ?
C2 C3 C4 119.26(18) . . ?
C2 C3 H3 120.4 . . ?
C4 C3 H3 120.4 . . ?
C3 C4 C5 120.04(17) . . ?
C3 C4 H4 120.0 . . ?
C5 C4 H4 120.0 . . ?
C4 C5 C6 121.56(18) . . ?
C4 C5 H5 119.2 . . ?
C6 C5 H5 119.2 . . ?
C1 C6 C5 117.38(16) . . ?
C1 C6 C7 123.65(14) . . ?
C5 C6 C7 118.97(15) . . ?
C13 C7 C6 113.68(13) . . ?
C13 C7 C8 114.11(15) . . ?
C6 C7 C8 112.60(13) . . ?
C13 C7 H7 105.1 . . ?
C6 C7 H7 105.1 . . ?
C8 C7 H7 105.1 . . ?
C9 C8 C7 116.39(15) . . ?
C9 C8 H8A 108.2 . . ?
C7 C8 H8A 108.2 . . ?
C9 C8 H8B 108.2 . . ?
C7 C8 H8B 108.2 . . ?
H8A C8 H8B 107.3 . . ?
C8 C9 C10A 116.23(17) . . ?
C8 C9 C10B 102.7(3) . . ?
C10A C9 C10B 38.5(3) . . ?
C8 C9 H9A 108.5(2) . . ?
C10A C9 H9A 108.7(2) . . ?
C10B C9 H9A 143.7(4) . . ?
C8 C9 H9B 108.52(19) . . ?
C10A C9 H9B 108.3(2) . . ?
C10B C9 H9B 80.3(4) . . ?
H9A C9 H9B 106.07(18) . . ?
C8 C9 H9C 111.94(19) . . ?
C10A C9 H9C 73.43(18) . . ?
C10B C9 H9C 111.8(4) . . ?
H9A C9 H9C 38.65(9) . . ?
H9B C9 H9C 133.2(2) . . ?
C8 C9 H9D 111.13(19) . . ?
C10A C9 H9D 127.8(2) . . ?
C10B C9 H9D 111.2(4) . . ?
H9A C9 H9D 74.22(14) . . ?
H9B C9 H9D 33.05(7) . . ?
H9C C9 H9D 108.0(2) . . ?
C10B C10A C11B 80.2(8) . . ?
C10B C10A C11A 52.2(5) . . ?
C11B C10A C11A 28.1(5) . . ?
C10B C10A C9 72.4(6) . . ?
C11B C10A C9 127.7(5) . . ?
C11A C10A C9 111.4(3) . . ?
C10B C10A H9C 109.0(6) . . ?
C11B C10A H9C 137.6(5) . . ?
C11A C10A H9C 139.8(2) . . ?
C9 C10A H9C 36.60(11) . . ?
C10B C10A H10A 93.1(5) . . ?
C11B C10A H10A 115.0(5) . . ?
C11A C10A H10A 109.8(3) . . ?
C9 C10A H10A 110.4(2) . . ?
H9C C10A H10A 106.0(2) . . ?
C10B C10A H10B 156.6(5) . . ?
C11B C10A H10B 81.0(7) . . ?
C11A C10A H10B 108.6(3) . . ?
C9 C10A H10B 109.2(2) . . ?
H9C C10A H10B 76.60(19) . . ?
H10A C10A H10B 107.4(3) . . ?
C10B C10A H10D 43.7(5) . . ?
C11B C10A H10D 97.9(7) . . ?
C11A C10A H10D 75.4(2) . . ?
C9 C10A H10D 92.11(19) . . ?
H9C C10A H10D 117.61(19) . . ?
H10A C10A H10D 49.41(14) . . ?
H10B C10A H10D 154.1(3) . . ?
C10B C10A H11C 124.6(6) . . ?
C11B C10A H11C 45.2(6) . . ?
C11A C10A H11C 73.2(2) . . ?
C9 C10A H11C 129.1(2) . . ?
H9C C10A H11C 107.2(2) . . ?
H10A C10A H11C 115.2(3) . . ?
H10B C10A H11C 35.86(10) . . ?
H10D C10A H11C 135.0(2) . . ?
C10A C10B C11A 85.9(8) . . ?
C10A C10B C11B 57.3(7) . . ?
C11A C10B C11B 28.7(4) . . ?
C10A C10B C9 69.1(6) . . ?
C11A C10B C9 130.9(7) . . ?
C11B C10B C9 111.2(8) . . ?
C10A C10B H10A 42.1(4) . . ?
C11A C10B H10A 101.9(7) . . ?
C11B C10B H10A 80.6(7) . . ?
C9 C10B H10A 87.3(5) . . ?
C10A C10B H10C 161.5(9) . . ?
C11A C10B H10C 80.9(7) . . ?
C11B C10B H10C 108.4(8) . . ?
C9 C10B H10C 110.5(7) . . ?
H10A C10B H10C 154.2(9) . . ?
C10A C10B H10D 90.1(7) . . ?
C11A C10B H10D 110.4(8) . . ?
C11B C10B H10D 108.8(8) . . ?
C9 C10B H10D 111.2(7) . . ?
H10A C10B H10D 48.1(4) . . ?
H10C C10B H10D 106.6(9) . . ?
C10A C10B H11B 133.6(9) . . ?
C11A C10B H11B 47.8(4) . . ?
C11B C10B H11B 76.3(7) . . ?
C9 C10B H11B 134.4(6) . . ?
H10A C10B H11B 137.4(7) . . ?
H10C C10B H11B 33.8(3) . . ?
H10D C10B H11B 107.9(8) . . ?
C11B C11A C10B 97.9(12) . . ?
C11B C11A C10A 56.1(10) . . ?
C10B C11A C10A 41.9(5) . . ?
C11B C11A C12 75.0(10) . . ?
C10B C11A C12 131.7(5) . . ?
C10A C11A C12 114.3(3) . . ?
C11B C11A H10C 138.2(11) . . ?
C10B C11A H10C 42.7(5) . . ?
C10A C11A H10C 83.9(2) . . ?
C12 C11A H10C 117.2(2) . . ?
C11B C11A H11A 87.3(10) . . ?
C10B C11A H11A 118.3(5) . . ?
C10A C11A H11A 109.2(3) . . ?
C12 C11A H11A 109.2(3) . . ?
H10C C11A H11A 120.4(3) . . ?
C11B C11A H11B 162.5(11) . . ?
C10B C11A H11B 66.5(6) . . ?
C10A C11A H11B 108.2(3) . . ?
C12 C11A H11B 108.9(3) . . ?
H10C C11A H11B 24.69(11) . . ?
H11A C11A H11B 106.7(4) . . ?
C11B C11A H11D 56.2(9) . . ?
C10B C11A H11D 117.8(5) . . ?
C10A C11A H11D 89.2(3) . . ?
C12 C11A H11D 98.0(3) . . ?
H10C C11A H11D 143.8(3) . . ?
H11A C11A H11D 31.13(12) . . ?
H11B C11A H11D 137.1(3) . . ?
C11A C11B C10A 95.8(13) . . ?
C11A C11B C10B 53.4(11) . . ?
C10A C11B C10B 42.5(5) . . ?
C11A C11B C12 77.7(9) . . ?
C10A C11B C12 134.1(8) . . ?
C10B C11B C12 112.9(8) . . ?
C11A C11B H10B 135.8(14) . . ?
C10A C11B H10B 40.9(4) . . ?
C10B C11B H10B 82.6(7) . . ?
C12 C11B H10B 122.3(8) . . ?
C11A C11B H11A 55.2(9) . . ?
C10A C11B H11A 114.0(10) . . ?
C10B C11B H11A 88.3(10) . . ?
C12 C11B H11A 99.3(7) . . ?
H10B C11B H11A 137.7(8) . . ?
C11A C11B H11C 161.0(16) . . ?
C10A C11B H11C 66.5(6) . . ?
C10B C11B H11C 108.3(9) . . ?
C12 C11B H11C 109.2(10) . . ?
H10B C11B H11C 25.7(3) . . ?
H11A C11B H11C 137.0(10) . . ?
C11A C11B H11D 85.9(12) . . ?
C10A C11B H11D 115.6(9) . . ?
C10B C11B H11D 109.6(11) . . ?
C12 C11B H11D 109.2(8) . . ?
H10B C11B H11D 117.0(8) . . ?
H11A C11B H11D 30.7(3) . . ?
H11C C11B H11D 107.5(10) . . ?
C13 C12 C15 119.10(17) . . ?
C13 C12 C11B 119.0(4) . . ?
C15 C12 C11B 117.1(4) . . ?
C13 C12 C11A 127.54(19) . . ?
C15 C12 C11A 113.12(19) . . ?
C11B C12 C11A 27.3(4) . . ?
C12 C13 N2 120.41(15) . . ?
C12 C13 C7 125.35(15) . . ?
N2 C13 C7 114.24(14) . . ?
O2 C14 N1 121.83(15) . . ?
O2 C14 N2 122.38(17) . . ?
N1 C14 N2 115.79(16) . . ?
O1 C15 N1 119.21(17) . . ?
O1 C15 C12 125.05(19) . . ?
N1 C15 C12 115.74(16) . . ?
O3 C16 N2 113.60(14) . . ?
O3 C16 H16A 108.8 . . ?
N2 C16 H16A 108.8 . . ?
O3 C16 H16B 108.8 . . ?
N2 C16 H16B 108.8 . . ?
H16A C16 H16B 107.7 . . ?
O3 C17 C18 110.8(2) . . ?
O3 C17 H17A 109.5 . . ?
C18 C17 H17A 109.5 . . ?
O3 C17 H17B 109.5 . . ?
C18 C17 H17B 109.5 . . ?
H17A C17 H17B 108.1 . . ?
C17 C18 H18A 109.5 . . ?
C17 C18 H18B 109.5 . . ?
H18A C18 H18B 109.5 . . ?
C17 C18 H18C 109.5 . . ?
H18A C18 H18C 109.5 . . ?
H18B C18 H18C 109.5 . . ?
C14 N1 C15 126.62(15) . . ?
C14 N1 HN1 113.9(13) . . ?
C15 N1 HN1 119.2(13) . . ?
C14 N2 C13 122.27(15) . . ?
C14 N2 C16 115.63(15) . . ?
C13 N2 C16 122.10(13) . . ?
C16 O3 C17 114.16(15) . . ?

loop_
_geom_bond_atom_site_label_1
_geom_bond_atom_site_label_2
_geom_bond_distance
_geom_bond_site_symmetry_2
_geom_bond_publ_flag
C1 C6 1.379(2) . ?
C1 C2 1.383(3) . ?
C1 H1 0.9300 . ?
C2 C3 1.366(3) . ?
C2 H2 0.9300 . ?
C3 C4 1.371(3) . ?
C3 H3 0.9300 . ?
C4 C5 1.380(3) . ?
C4 H4 0.9300 . ?
C5 C6 1.385(2) . ?
C5 H5 0.9300 . ?
C6 C7 1.529(2) . ?
C7 C13 1.519(2) . ?
C7 C8 1.541(2) . ?
C7 H7 0.9800 . ?
C8 C9 1.507(3) . ?
C8 H8A 0.9700 . ?
C8 H8B 0.9700 . ?
C9 C10A 1.530(4) . ?
C9 C10B 1.562(10) . ?
C9 H9A 0.979(2) . ?
C9 H9B 0.979(2) . ?
C9 H9C 0.971(2) . ?
C9 H9D 0.984(2) . ?
C10A C10B 1.019(9) . ?
C10A C11B 1.270(11) . ?
C10A C11A 1.522(5) . ?
C10A H9C 1.561(3) . ?
C10A H10A 0.969(3) . ?
C10A H10B 0.978(3) . ?
C10A H10D 1.414(3) . ?
C10A H11C 1.253(3) . ?
C10B C11A 1.205(9) . ?
C10B C11B 1.487(17) . ?
C10B H10A 1.444(9) . ?
C10B H10C 0.981(10) . ?
C10B H10D 0.977(8) . ?
C10B H11B 1.212(9) . ?
C11A C11B 0.720(10) . ?
C11A C12 1.536(4) . ?
C11A H10C 1.428(4) . ?
C11A H11A 0.972(3) . ?
C11A H11B 0.980(4) . ?
C11A H11D 1.169(4) . ?
C11B C12 1.518(10) . ?
C11B H10B 1.477(11) . ?
C11B H11A 1.183(11) . ?
C11B H11C 0.971(12) . ?
C11B H11D 0.974(10) . ?
C12 C13 1.357(2) . ?
C12 C15 1.460(2) . ?
C13 N2 1.405(2) . ?
C14 O2 1.224(2) . ?
C14 N1 1.358(2) . ?
C14 N2 1.375(2) . ?
C15 O1 1.220(2) . ?
C15 N1 1.373(3) . ?
C16 O3 1.391(2) . ?
C16 N2 1.473(2) . ?
C16 H16A 0.9700 . ?
C16 H16B 0.9700 . ?
C17 O3 1.439(3) . ?
C17 C18 1.450(4) . ?
C17 H17A 0.9700 . ?
C17 H17B 0.9700 . ?
C18 H18A 0.9600 . ?
C18 H18B 0.9600 . ?
C18 H18C 0.9600 . ?
N1 HN1 0.89(2) . ?

loop_
_geom_hbond_atom_site_label_D
_geom_hbond_atom_site_label_H
_geom_hbond_atom_site_label_A
_geom_hbond_distance_DH
_geom_hbond_distance_HA
_geom_hbond_distance_DA
_geom_hbond_angle_DHA
_geom_hbond_site_symmetry_A
N1 HN1 O2 0.89(2) 1.95(2) 2.833(2) 170.4(19) 2_655

loop_
_geom_torsion_atom_site_label_1
_geom_torsion_atom_site_label_2
_geom_torsion_atom_site_label_3
_geom_torsion_atom_site_label_4
_geom_torsion
_geom_torsion_site_symmetry_1
_geom_torsion_site_symmetry_2
_geom_torsion_site_symmetry_3
_geom_torsion_site_symmetry_4
_geom_torsion_publ_flag
C6 C1 C2 C3 0.1(3) . . . . ?
C1 C2 C3 C4 0.9(3) . . . . ?
C2 C3 C4 C5 -0.9(3) . . . . ?
C3 C4 C5 C6 0.1(3) . . . . ?
C2 C1 C6 C5 -0.9(3) . . . . ?
C2 C1 C6 C7 178.73(18) . . . . ?
C4 C5 C6 C1 0.9(3) . . . . ?
C4 C5 C6 C7 -178.82(17) . . . . ?
C1 C6 C7 C13 16.0(2) . . . . ?
C5 C6 C7 C13 -164.29(15) . . . . ?
C1 C6 C7 C8 -115.69(19) . . . . ?
C5 C6 C7 C8 64.0(2) . . . . ?
C13 C7 C8 C9 -78.9(2) . . . . ?
C6 C7 C8 C9 52.6(2) . . . . ?
C7 C8 C9 C10A 43.9(3) . . . . ?
C7 C8 C9 C10B 82.3(4) . . . . ?
C8 C9 C10A C10B 76.9(5) . . . . ?
C8 C9 C10A C11B 14.9(9) . . . . ?
C10B C9 C10A C11B -62.0(10) . . . . ?
C8 C9 C10A C11A 41.4(3) . . . . ?
C10B C9 C10A C11A -35.5(5) . . . . ?
C11B C10A C10B C11A -2.0(6) . . . . ?
C9 C10A C10B C11A -136.8(5) . . . . ?
C11A C10A C10B C11B 2.0(6) . . . . ?
C9 C10A C10B C11B -134.8(5) . . . . ?
C11B C10A C10B C9 134.8(5) . . . . ?
C11A C10A C10B C9 136.8(5) . . . . ?
C8 C9 C10B C10A -116.4(4) . . . . ?
C8 C9 C10B C11A -52.0(11) . . . . ?
C10A C9 C10B C11A 64.5(10) . . . . ?
C8 C9 C10B C11B -76.6(7) . . . . ?
C10A C9 C10B C11B 39.8(6) . . . . ?
C10A C10B C11A C11B 3.5(11) . . . . ?
C9 C10B C11A C11B -54.1(14) . . . . ?
C11B C10B C11A C10A -3.5(11) . . . . ?
C9 C10B C11A C10A -57.7(9) . . . . ?
C10A C10B C11A C12 80.4(8) . . . . ?
C11B C10B C11A C12 76.9(11) . . . . ?
C9 C10B C11A C12 22.8(15) . . . . ?
C10B C10A C11A C11B -175.8(13) . . . . ?
C9 C10A C11A C11B -131.3(11) . . . . ?
C11B C10A C11A C10B 175.8(13) . . . . ?
C9 C10A C11A C10B 44.5(6) . . . . ?
C10B C10A C11A C12 -126.1(7) . . . . ?
C11B C10A C11A C12 49.7(10) . . . . ?
C9 C10A C11A C12 -81.6(4) . . . . ?
C10B C11A C11B C10A -2.8(9) . . . . ?
C12 C11A C11B C10A -134.0(7) . . . . ?
C10A C11A C11B C10B 2.8(9) . . . . ?
C12 C11A C11B C10B -131.1(5) . . . . ?
C10B C11A C11B C12 131.1(5) . . . . ?
C10A C11A C11B C12 134.0(7) . . . . ?
C10B C10A C11B C11A 3.4(10) . . . . ?
C9 C10A C11B C11A 62.1(13) . . . . ?
C11A C10A C11B C10B -3.4(10) . . . . ?
C9 C10A C11B C10B 58.7(8) . . . . ?
C10B C10A C11B C12 -75.2(14) . . . . ?
C11A C10A C11B C12 -78.5(14) . . . . ?
C9 C10A C11B C12 -16.5(19) . . . . ?
C10A C10B C11B C11A -175.8(13) . . . . ?
C9 C10B C11B C11A 138.9(10) . . . . ?
C11A C10B C11B C10A 175.8(13) . . . . ?
C9 C10B C11B C10A -45.3(6) . . . . ?
C10A C10B C11B C12 131.1(9) . . . . ?
C11A C10B C11B C12 -53.1(8) . . . . ?
C9 C10B C11B C12 85.9(10) . . . . ?
C11A C11B C12 C13 -116.5(9) . . . . ?
C10A C11B C12 C13 -30.3(17) . . . . ?
C10B C11B C12 C13 -75.4(10) . . . . ?
C11A C11B C12 C15 88.3(10) . . . . ?
C10A C11B C12 C15 174.4(12) . . . . ?
C10B C11B C12 C15 129.3(7) . . . . ?
C10A C11B C12 C11A 86.2(17) . . . . ?
C10B C11B C12 C11A 41.0(9) . . . . ?
C11B C11A C12 C13 81.0(10) . . . . ?
C10B C11A C12 C13 -6.3(10) . . . . ?
C10A C11A C12 C13 40.0(4) . . . . ?
C11B C11A C12 C15 -104.7(10) . . . . ?
C10B C11A C12 C15 168.1(8) . . . . ?
C10A C11A C12 C15 -145.6(3) . . . . ?
C10B C11A C12 C11B -87.3(13) . . . . ?
C10A C11A C12 C11B -41.0(9) . . . . ?
C15 C12 C13 N2 1.6(2) . . . . ?
C11B C12 C13 N2 -153.2(6) . . . . ?
C11A C12 C13 N2 175.7(2) . . . . ?
C15 C12 C13 C7 -177.61(15) . . . . ?
C11B C12 C13 C7 27.6(6) . . . . ?
C11A C12 C13 C7 -3.6(3) . . . . ?
C6 C7 C13 C12 -98.90(19) . . . . ?
C8 C7 C13 C12 32.1(2) . . . . ?
C6 C7 C13 N2 81.84(17) . . . . ?
C8 C7 C13 N2 -147.17(14) . . . . ?
C13 C12 C15 O1 178.76(18) . . . . ?
C11B C12 C15 O1 -26.0(6) . . . . ?
C11A C12 C15 O1 3.9(3) . . . . ?
C13 C12 C15 N1 -1.5(2) . . . . ?
C11B C12 C15 N1 153.8(6) . . . . ?
C11A C12 C15 N1 -176.3(2) . . . . ?
O2 C14 N1 C15 177.06(17) . . . . ?
N2 C14 N1 C15 -2.7(3) . . . . ?
O1 C15 N1 C14 -178.10(18) . . . . ?
C12 C15 N1 C14 2.1(3) . . . . ?
O2 C14 N2 C13 -177.10(16) . . . . ?
N1 C14 N2 C13 2.6(2) . . . . ?
O2 C14 N2 C16 2.1(2) . . . . ?
N1 C14 N2 C16 -178.14(14) . . . . ?
C12 C13 N2 C14 -2.3(2) . . . . ?
C7 C13 N2 C14 177.03(14) . . . . ?
C12 C13 N2 C16 178.55(16) . . . . ?
C7 C13 N2 C16 -2.2(2) . . . . ?
O3 C16 N2 C14 -102.05(17) . . . . ?
O3 C16 N2 C13 77.18(19) . . . . ?
N2 C16 O3 C17 74.4(2) . . . . ?
C18 C17 O3 C16 174.4(2) . . . . ?
